data_7052993
loop_
_publ_author_name
'Lou, Benyong'
'He, Fengdan'

_publ_section_title
;
 Coordination polymers as potential solid forms of drugs: three zinc(ii)
 coordination polymers of theophylline with biocompatible organic acids
;
_journal_issue 2
_journal_name_full 'New Journal of Chemistry'
_journal_page_first 309
_journal_paper_doi 10.1039/c2nj40625j
_journal_volume 37
_journal_year 2013
_chemical_formula_moiety 'C13 H11 N5 O4 Zn'
_chemical_formula_sum 'C13 H11 N5 O4 Zn'
_chemical_formula_weight 366.64
_chemical_name_systematic
;
?
;
_space_group_IT_number 61
_symmetry_cell_setting orthorhombic
_symmetry_space_group_name_Hall '-P 2ac 2ab'
_symmetry_space_group_name_H-M 'P b c a'
_atom_sites_solution_hydrogens geom
_atom_sites_solution_primary direct
_atom_sites_solution_secondary difmap
_audit_creation_method SHELXL-97
_cell_angle_alpha 90.00
_cell_angle_beta 90.00
_cell_angle_gamma 90.00
_cell_formula_units_Z 8
_cell_length_a 11.8565(11)
_cell_length_b 11.0480(8)
_cell_length_c 20.2252(16)
_cell_measurement_reflns_used 6556
_cell_measurement_temperature 293(2)
_cell_measurement_theta_max 27.4740
_cell_measurement_theta_min 2.7141
_cell_volume 2649.3(4)
_computing_cell_refinement 'CrystalClear (Rigaku Inc., 2004)'
_computing_data_collection 'CrystalClear (Rigaku Inc., 2004)'
_computing_data_reduction 'CrystalClear (Rigaku Inc., 2004)'
_computing_structure_refinement 'SHELXL-97 (Sheldrick, 2008)'
_computing_structure_solution 'SHELXS-97 (Sheldrick, 2008)'
_diffrn_ambient_temperature 293(2)
_diffrn_detector_area_resol_mean 14.6306
_diffrn_measured_fraction_theta_full 0.998
_diffrn_measured_fraction_theta_max 0.998
_diffrn_measurement_device_type CCD
_diffrn_measurement_method CCD_Profile_fitting
_diffrn_radiation_monochromator graphite
_diffrn_radiation_source 'fine-focus sealed tube'
_diffrn_radiation_type MoK\a
_diffrn_radiation_wavelength 0.71073
_diffrn_reflns_av_R_equivalents 0.0266
_diffrn_reflns_av_sigmaI/netI 0.0178
_diffrn_reflns_limit_h_max 14
_diffrn_reflns_limit_h_min -15
_diffrn_reflns_limit_k_max 14
_diffrn_reflns_limit_k_min -14
_diffrn_reflns_limit_l_max 26
_diffrn_reflns_limit_l_min -24
_diffrn_reflns_number 19341
_diffrn_reflns_theta_full 27.47
_diffrn_reflns_theta_max 27.47
_diffrn_reflns_theta_min 2.71
_exptl_absorpt_coefficient_mu 1.886
_exptl_absorpt_correction_T_max 1.0000
_exptl_absorpt_correction_T_min 0.9022
_exptl_absorpt_correction_type multi-scan
_exptl_absorpt_process_details 'RIGAKU/MSC(2004), CrystalClear Version 1.3.6'
_exptl_crystal_colour colorless
_exptl_crystal_density_diffrn 1.838
_exptl_crystal_density_method 'not measured'
_exptl_crystal_description prism
_exptl_crystal_F_000 1488
_exptl_crystal_size_max 0.35
_exptl_crystal_size_mid 0.30
_exptl_crystal_size_min 0.15
_refine_diff_density_max 0.451
_refine_diff_density_min -0.301
_refine_diff_density_rms 0.061
_refine_ls_extinction_method none
_refine_ls_goodness_of_fit_ref 1.109
_refine_ls_hydrogen_treatment constr
_refine_ls_matrix_type full
_refine_ls_number_parameters 210
_refine_ls_number_reflns 3024
_refine_ls_number_restraints 0
_refine_ls_restrained_S_all 1.109
_refine_ls_R_factor_all 0.0319
_refine_ls_R_factor_gt 0.0283
_refine_ls_shift/su_max 0.001
_refine_ls_shift/su_mean 0.000
_refine_ls_structure_factor_coef Fsqd
_refine_ls_weighting_details 'calc w=1/[\s^2^(Fo^2^)+(0.0259P)^2^+2.3722P] where P=(Fo^2^+2Fc^2^)/3'
_refine_ls_weighting_scheme calc
_refine_ls_wR_factor_gt 0.0646
_refine_ls_wR_factor_ref 0.0666
_reflns_number_gt 2795
_reflns_number_total 3024
_reflns_threshold_expression >2sigma(I)
_cod_data_source_file c2nj40625j.txt
_cod_data_source_block III
_cod_depositor_comments
;
The following automatic conversions were performed:

'_exptl_absorpt_correction_type' value 'Multi-scan' changed to
'multi-scan' according to
/home/saulius/struct/CIF-dictionaries/cif_core.dic dictionary named
'cif_core.dic' version 2.4.2 from
2011-04-26.

'_refine_ls_hydrogen_treatment' value 'CONSTR' changed
to 'constr' according to
/home/saulius/struct/CIF-dictionaries/cif_core.dic dictionary named
'cif_core.dic' version 2.4.2 from 2011-04-26.

Automatic conversion script
Id: cif_fix_values 1891 2012-01-12 08:04:46Z andrius 
;
_cod_original_sg_symbol_Hall -P2ac2ab
_cod_original_sg_symbol_H-M Pbca
_cod_database_code 7052993

loop_
_symmetry_equiv_pos_as_xyz
'x, y, z'
'-x+1/2, -y, z+1/2'
'x+1/2, -y+1/2, -z'
'-x, y+1/2, -z+1/2'
'-x, -y, -z'
'x-1/2, y, -z-1/2'
'-x-1/2, y-1/2, z'
'x, -y-1/2, z-1/2'

loop_
_atom_site_label
_atom_site_type_symbol
_atom_site_fract_x
_atom_site_fract_y
_atom_site_fract_z
_atom_site_U_iso_or_equiv
_atom_site_adp_type
_atom_site_occupancy
_atom_site_symmetry_multiplicity
_atom_site_calc_flag
_atom_site_refinement_flags
Zn1 Zn 0.334711(18) 0.104914(18) 0.385558(10) 0.01738(8) Uani 1 1 d .
O1 O -0.00188(13) 0.09881(14) 0.12762(7) 0.0303(3) Uani 1 1 d .
O2 O 0.00227(13) -0.04790(14) 0.20426(8) 0.0365(4) Uani 1 1 d .
O3 O 0.29050(14) 0.63063(13) 0.53876(8) 0.0337(4) Uani 1 1 d .
O4 O 0.54239(13) 0.34558(14) 0.61060(7) 0.0315(3) Uani 1 1 d .
N1 N 0.28112(14) 0.12865(15) 0.28934(8) 0.0215(3) Uani 1 1 d .
N2 N 0.31195(13) 0.27127(13) 0.42367(8) 0.0185(3) Uani 1 1 d .
N3 N 0.23639(13) 0.45961(13) 0.42471(7) 0.0181(3) Uani 1 1 d .
N4 N 0.41423(14) 0.48546(15) 0.57481(8) 0.0226(3) Uani 1 1 d .
N5 N 0.43137(14) 0.29391(14) 0.52285(8) 0.0215(3) Uani 1 1 d .
C1 C 0.04242(17) 0.04027(18) 0.17607(10) 0.0236(4) Uani 1 1 d .
C2 C 0.15279(16) 0.09477(17) 0.19917(10) 0.0212(4) Uani 1 1 d .
C3 C 0.19051(17) 0.07402(18) 0.26323(10) 0.0225(4) Uani 1 1 d .
H3 H 0.1500 0.0182 0.2899 0.027 Uiso 1 1 calc R
C4 C 0.21435(18) 0.17455(19) 0.16005(10) 0.0259(4) Uani 1 1 d .
H4 H 0.1915 0.1906 0.1159 0.031 Uiso 1 1 calc R
C5 C 0.30931(18) 0.2305(2) 0.18604(11) 0.0287(5) Uani 1 1 d .
H5 H 0.3528 0.2846 0.1599 0.034 Uiso 1 1 calc R
C6 C 0.33946(17) 0.20605(18) 0.25067(10) 0.0252(4) Uani 1 1 d .
H6 H 0.4039 0.2453 0.2686 0.030 Uiso 1 1 calc R
C7 C 0.24165(16) 0.35266(16) 0.39449(9) 0.0183(4) Uani 1 1 d .
H7 H 0.1997 0.3347 0.3557 0.022 Uiso 1 1 calc R
C8 C 0.35323(15) 0.33275(16) 0.47710(9) 0.0175(4) Uani 1 1 d .
C9 C 0.30821(16) 0.44727(17) 0.47861(9) 0.0192(4) Uani 1 1 d .
C10 C 0.33263(16) 0.53069(17) 0.53060(9) 0.0211(4) Uani 1 1 d .
C11 C 0.46802(16) 0.37288(17) 0.57151(10) 0.0213(4) Uani 1 1 d .
C12 C 0.4433(2) 0.5615(2) 0.63221(12) 0.0362(5) Uani 1 1 d .
H12A H 0.4157 0.5230 0.6727 0.054 Uiso 1 1 calc R
H12B H 0.4081 0.6413 0.6273 0.054 Uiso 1 1 calc R
H12C H 0.5254 0.5708 0.6347 0.054 Uiso 1 1 calc R
C13 C 0.47994(19) 0.17166(18) 0.52198(11) 0.0297(5) Uani 1 1 d .
H13A H 0.4213 0.1130 0.5102 0.045 Uiso 1 1 calc R
H13B H 0.5101 0.1522 0.5658 0.045 Uiso 1 1 calc R
H13C H 0.5409 0.1682 0.4893 0.045 Uiso 1 1 calc R

loop_
_atom_site_aniso_label
_atom_site_aniso_U_11
_atom_site_aniso_U_22
_atom_site_aniso_U_33
_atom_site_aniso_U_23
_atom_site_aniso_U_13
_atom_site_aniso_U_12
Zn1 0.01998(13) 0.01522(12) 0.01695(12) -0.00035(8) 0.00094(8) -0.00181(8)
O1 0.0199(7) 0.0451(9) 0.0258(8) 0.0050(6) -0.0049(6) 0.0017(6)
O2 0.0324(8) 0.0336(8) 0.0434(10) 0.0059(7) -0.0066(7) -0.0064(7)
O3 0.0462(10) 0.0239(7) 0.0311(8) -0.0094(6) -0.0127(7) 0.0124(7)
O4 0.0327(8) 0.0338(8) 0.0279(8) -0.0020(6) -0.0131(6) 0.0048(7)
N1 0.0223(8) 0.0240(8) 0.0182(8) 0.0004(6) -0.0009(6) -0.0007(6)
N2 0.0212(8) 0.0157(7) 0.0185(8) -0.0005(6) -0.0020(6) 0.0006(6)
N3 0.0191(8) 0.0166(7) 0.0186(8) -0.0003(6) -0.0033(6) -0.0001(6)
N4 0.0267(9) 0.0219(8) 0.0193(8) -0.0044(6) -0.0060(7) 0.0012(7)
N5 0.0230(8) 0.0199(8) 0.0217(8) -0.0010(6) -0.0064(7) 0.0053(6)
C1 0.0213(9) 0.0282(10) 0.0213(9) -0.0028(8) -0.0001(8) 0.0033(8)
C2 0.0201(9) 0.0232(9) 0.0204(9) -0.0002(7) -0.0006(7) 0.0042(7)
C3 0.0232(10) 0.0231(9) 0.0213(10) 0.0021(7) 0.0009(8) -0.0013(8)
C4 0.0279(10) 0.0300(10) 0.0200(10) 0.0034(8) -0.0011(8) 0.0044(9)
C5 0.0304(11) 0.0301(11) 0.0256(11) 0.0069(8) 0.0052(9) -0.0035(9)
C6 0.0243(10) 0.0263(10) 0.0251(10) 0.0004(8) 0.0006(8) -0.0052(8)
C7 0.0183(9) 0.0180(8) 0.0186(9) 0.0005(7) -0.0038(7) -0.0004(7)
C8 0.0190(9) 0.0185(9) 0.0148(8) 0.0010(7) -0.0019(7) -0.0007(7)
C9 0.0223(9) 0.0178(8) 0.0174(9) 0.0002(7) -0.0039(7) 0.0008(7)
C10 0.0241(10) 0.0206(9) 0.0188(9) -0.0011(7) -0.0022(7) 0.0009(7)
C11 0.0211(9) 0.0237(9) 0.0190(9) 0.0003(7) -0.0028(7) 0.0008(7)
C12 0.0458(14) 0.0328(11) 0.0301(12) -0.0115(10) -0.0133(10) 0.0038(10)
C13 0.0360(12) 0.0232(10) 0.0299(11) -0.0023(8) -0.0087(9) 0.0119(9)

loop_
_atom_type_symbol
_atom_type_description
_atom_type_scat_dispersion_real
_atom_type_scat_dispersion_imag
_atom_type_scat_source
C C 0.0033 0.0016 'International Tables Vol C Tables 4.2.6.8 and 6.1.1.4'
H H 0.0000 0.0000 'International Tables Vol C Tables 4.2.6.8 and 6.1.1.4'
N N 0.0061 0.0033 'International Tables Vol C Tables 4.2.6.8 and 6.1.1.4'
O O 0.0106 0.0060 'International Tables Vol C Tables 4.2.6.8 and 6.1.1.4'
Zn Zn 0.2839 1.4301 'International Tables Vol C Tables 4.2.6.8 and 6.1.1.4'

loop_
_geom_angle_atom_site_label_1
_geom_angle_atom_site_label_2
_geom_angle_atom_site_label_3
_geom_angle
_geom_angle_site_symmetry_1
_geom_angle_site_symmetry_3
O1 Zn1 N3 116.64(7) 6_656 7_655
O1 Zn1 N2 102.51(6) 6_656 .
N3 Zn1 N2 122.06(6) 7_655 .
O1 Zn1 N1 100.42(6) 6_656 .
N3 Zn1 N1 110.45(6) 7_655 .
N2 Zn1 N1 101.77(6) . .
C1 O1 Zn1 121.69(13) . 6_556
C3 N1 C6 117.88(17) . .
C3 N1 Zn1 124.12(13) . .
C6 N1 Zn1 117.98(13) . .
C7 N2 C8 103.52(15) . .
C7 N2 Zn1 121.32(12) . .
C8 N2 Zn1 135.15(13) . .
C7 N3 C9 104.14(15) . .
C7 N3 Zn1 123.79(12) . 7_665
C9 N3 Zn1 130.88(12) . 7_665
C11 N4 C10 126.71(16) . .
C11 N4 C12 115.95(17) . .
C10 N4 C12 117.28(17) . .
C8 N5 C11 119.47(16) . .
C8 N5 C13 122.82(16) . .
C11 N5 C13 117.70(16) . .
O2 C1 O1 126.57(19) . .
O2 C1 C2 120.56(18) . .
O1 C1 C2 112.82(17) . .
C3 C2 C4 117.77(18) . .
C3 C2 C1 120.00(18) . .
C4 C2 C1 121.99(18) . .
N1 C3 C2 123.43(18) . .
N1 C3 H3 118.3 . .
C2 C3 H3 118.3 . .
C5 C4 C2 119.49(19) . .
C5 C4 H4 120.3 . .
C2 C4 H4 120.3 . .
C6 C5 C4 118.77(19) . .
C6 C5 H5 120.6 . .
C4 C5 H5 120.6 . .
N1 C6 C5 122.64(19) . .
N1 C6 H6 118.7 . .
C5 C6 H6 118.7 . .
N3 C7 N2 114.58(16) . .
N3 C7 H7 122.7 . .
N2 C7 H7 122.7 . .
N2 C8 C9 109.64(16) . .
N2 C8 N5 128.09(17) . .
C9 C8 N5 122.22(17) . .
C8 C9 N3 108.12(16) . .
C8 C9 C10 122.15(17) . .
N3 C9 C10 129.68(17) . .
O3 C10 N4 120.99(17) . .
O3 C10 C9 126.81(18) . .
N4 C10 C9 112.19(16) . .
O4 C11 N5 122.04(18) . .
O4 C11 N4 121.15(18) . .
N5 C11 N4 116.80(16) . .
N4 C12 H12A 109.5 . .
N4 C12 H12B 109.5 . .
H12A C12 H12B 109.5 . .
N4 C12 H12C 109.5 . .
H12A C12 H12C 109.5 . .
H12B C12 H12C 109.5 . .
N5 C13 H13A 109.5 . .
N5 C13 H13B 109.5 . .
H13A C13 H13B 109.5 . .
N5 C13 H13C 109.5 . .
H13A C13 H13C 109.5 . .
H13B C13 H13C 109.5 . .

loop_
_geom_bond_atom_site_label_1
_geom_bond_atom_site_label_2
_geom_bond_distance
_geom_bond_site_symmetry_2
Zn1 O1 1.9569(15) 6_656
Zn1 N3 1.9785(15) 7_655
Zn1 N2 2.0112(15) .
Zn1 N1 2.0639(16) .
O1 C1 1.286(2) .
O1 Zn1 1.9569(15) 6_556
O2 C1 1.225(2) .
O3 C10 1.223(2) .
O4 C11 1.222(2) .
N1 C3 1.341(3) .
N1 C6 1.350(3) .
N2 C7 1.361(2) .
N2 C8 1.367(2) .
N3 C7 1.332(2) .
N3 C9 1.390(2) .
N3 Zn1 1.9785(15) 7_665
N4 C11 1.399(2) .
N4 C10 1.409(2) .
N4 C12 1.474(3) .
N5 C8 1.378(2) .
N5 C11 1.385(2) .
N5 C13 1.468(2) .
C1 C2 1.514(3) .
C2 C3 1.390(3) .
C2 C4 1.391(3) .
C3 H3 0.9500 .
C4 C5 1.388(3) .
C4 H4 0.9500 .
C5 C6 1.382(3) .
C5 H5 0.9500 .
C6 H6 0.9500 .
C7 H7 0.9500 .
C8 C9 1.374(3) .
C9 C10 1.428(3) .
C12 H12A 0.9800 .
C12 H12B 0.9800 .
C12 H12C 0.9800 .
C13 H13A 0.9800 .
C13 H13B 0.9800 .
C13 H13C 0.9800 .
